data_7124516
loop_
_publ_author_name
'Karimata, Ayumu'
'Patil, Pradnya H.'
'Khaskin, Eugene'
'Lapointe, S\'ebastien'
'Fayzullin, Robert R.'
'Stampoulis, Pavlos'
'Khusnutdinova, Julia R.'

_publ_section_title
;
 Highly sensitive mechano-controlled luminescence in polymer films
 modified by dynamic Cu<sup>I</sup>-based cross-linkers.
;
_journal_issue 1
_journal_name_full 'Chemical communications (Cambridge, England)'
_journal_page_first 50
_journal_page_last 53
_journal_paper_doi 10.1039/c9cc08354e
_journal_volume 56
_journal_year 2020
_chemical_absolute_configuration ad
_chemical_formula_moiety 'C41 H46 Cu N6 1+, F6 P 1-'
_chemical_formula_sum 'C41 H46 Cu F6 N6 P'
_chemical_formula_weight 831.35
_space_group_crystal_system monoclinic
_space_group_IT_number 9
_space_group_name_Hall 'C -2yc'
_space_group_name_H-M_alt 'C 1 c 1'
_atom_sites_solution_hydrogens geom
_audit_creation_method SHELXL-2018/3
_audit_update_record
;
2019-08-27 deposited with the CCDC.	2019-11-18 downloaded from the CCDC.
;
_cell_angle_alpha 90
_cell_angle_beta 94.732(2)
_cell_angle_gamma 90
_cell_formula_units_Z 4
_cell_length_a 10.8787(2)
_cell_length_b 19.7204(4)
_cell_length_c 18.0429(4)
_cell_measurement_reflns_used 20294
_cell_measurement_temperature 100(2)
_cell_measurement_theta_max 29.7110
_cell_measurement_theta_min 2.5180
_cell_volume 3857.59(14)
_computing_cell_refinement 'CrysAlisPro 1.171.39.46 (Rigaku OD, 2018)'
_computing_data_collection 'CrysAlisPro 1.171.39.46 (Rigaku OD, 2018)'
_computing_data_reduction 'CrysAlisPro 1.171.39.46 (Rigaku OD, 2018)'
_computing_molecular_graphics
;
WinGX (Farrugia, 2012); Olex2 (Dolomanov et al., 2009);
ORTEP-3 (Farrugia, 2012); PLATON (Spek, 2009)
;
_computing_publication_material 'enCIFer (Allen, 2004)'
_computing_structure_refinement 'SHELXL-2018/3 (Sheldrick, 2015)'
_computing_structure_solution 'SHELXT-2018/2 (Sheldrick, 2015)'
_diffrn_ambient_temperature 100(2)
_diffrn_measured_fraction_theta_full 0.999
_diffrn_measured_fraction_theta_max 0.913
_diffrn_measurement_device_type 'XtaLAB Pro: Kappa dual offset/far'
_diffrn_measurement_method '\w scans'
_diffrn_radiation_probe x-ray
_diffrn_radiation_type MoK\a
_diffrn_radiation_wavelength 0.71073
_diffrn_reflns_av_R_equivalents 0.0338
_diffrn_reflns_av_unetI/netI 0.0299
_diffrn_reflns_Laue_measured_fraction_full 0.999
_diffrn_reflns_Laue_measured_fraction_max 0.913
_diffrn_reflns_limit_h_max 14
_diffrn_reflns_limit_h_min -15
_diffrn_reflns_limit_k_max 27
_diffrn_reflns_limit_k_min -27
_diffrn_reflns_limit_l_max 24
_diffrn_reflns_limit_l_min -23
_diffrn_reflns_number 32877
_diffrn_reflns_point_group_measured_fraction_full 0.988
_diffrn_reflns_point_group_measured_fraction_max 0.846
_diffrn_reflns_theta_full 25.242
_diffrn_reflns_theta_max 29.930
_diffrn_reflns_theta_min 2.356
_diffrn_source 'microfocus sealed X-ray tube'
_exptl_absorpt_coefficient_mu 0.676
_exptl_absorpt_correction_T_max 0.688
_exptl_absorpt_correction_T_min 0.141
_exptl_absorpt_correction_type gaussian
_exptl_absorpt_process_details
;
CrysAlisPro 1.171.39.46 (Rigaku Oxford Diffraction, 2018).
Numerical absorption correction based on gaussian integration over
a multifaceted crystal model. Empirical absorption correction using
spherical harmonics, frame scaling and detector area scaling,
implemented in SCALE3 ABSPACK scaling algorithm.
;
_exptl_crystal_colour yellow
_exptl_crystal_density_diffrn 1.431
_exptl_crystal_description prism
_exptl_crystal_F_000 1728
_exptl_crystal_recrystallization_method 'vapor diffusion of diethyl ether into a DCM solution at r.t.'
_exptl_crystal_size_max 0.180
_exptl_crystal_size_mid 0.086
_exptl_crystal_size_min 0.062
_refine_diff_density_max 0.472
_refine_diff_density_min -0.501
_refine_diff_density_rms 0.053
_refine_ls_abs_structure_details
;
 Classical Flack method preferred over Parsons because s.u. lower.
;
_refine_ls_abs_structure_Flack 0.010(9)
_refine_ls_extinction_method none
_refine_ls_goodness_of_fit_ref 1.083
_refine_ls_hydrogen_treatment constr
_refine_ls_matrix_type full
_refine_ls_number_parameters 564
_refine_ls_number_reflns 9480
_refine_ls_number_restraints 371
_refine_ls_restrained_S_all 1.107
_refine_ls_R_factor_all 0.0421
_refine_ls_R_factor_gt 0.0407
_refine_ls_shift/su_max 0.002
_refine_ls_shift/su_mean 0.000
_refine_ls_structure_factor_coef Fsqd
_refine_ls_weighting_details 'w=1/[\s^2^(Fo^2^)+(0.0796P)^2^+1.0236P] where P=(Fo^2^+2Fc^2^)/3'
_refine_ls_weighting_scheme calc
_refine_ls_wR_factor_gt 0.1069
_refine_ls_wR_factor_ref 0.1079
_reflns_Friedel_coverage 0.852
_reflns_Friedel_fraction_full 0.976
_reflns_Friedel_fraction_max 0.780
_reflns_number_gt 9149
_reflns_number_total 9480
_reflns_threshold_expression 'I > 2\s(I)'
_cod_data_source_file c9cc08354e4.cif
_cod_data_source_block jk169
_cod_depositor_comments 'Adding full bibliography for 7124515--7124518.cif.'
_cod_original_cell_volume 3857.57(14)
_cod_original_sg_symbol_H-M 'C c'
_cod_database_code 7124516
_shelx_shelxl_version_number 2018/3
_shelx_space_group_comment
;
The symmetry employed for this shelxl refinement is uniquely defined
by the following loop, which should always be used as a source of
symmetry information in preference to the above space-group names.
They are only intended as comments.
;
_shelx_estimated_absorpt_t_min 0.888
_shelx_estimated_absorpt_t_max 0.959

loop_
_space_group_symop_operation_xyz
'x, y, z'
'x, -y, z+1/2'
'x+1/2, y+1/2, z'
'x+1/2, -y+1/2, z+1/2'

loop_
_atom_site_label
_atom_site_type_symbol
_atom_site_fract_x
_atom_site_fract_y
_atom_site_fract_z
_atom_site_U_iso_or_equiv
_atom_site_adp_type
_atom_site_occupancy
_atom_site_site_symmetry_order
_atom_site_calc_flag
_atom_site_refinement_flags_posn
_atom_site_refinement_flags_adp
_atom_site_refinement_flags_occupancy
_atom_site_disorder_assembly
_atom_site_disorder_group
Cu1 Cu 0.34900(2) 0.63887(2) 0.54662(2) 0.01670(10) Uani 1 1 d . . . . .
N1 N 0.3766(2) 0.59826(13) 0.65407(14) 0.0166(5) Uani 1 1 d . . . . .
N2 N 0.5109(2) 0.69215(12) 0.58748(14) 0.0175(4) Uani 1 1 d . . . . .
N3 N 0.2592(2) 0.72088(12) 0.60661(14) 0.0188(5) Uani 1 1 d . . . . .
N4 N 0.6498(2) 0.53977(12) 0.60632(14) 0.0181(5) Uani 1 1 d . . . . .
N6 N 0.3697(2) 0.63034(13) 0.38599(15) 0.0157(5) Uani 1 1 d . . . . .
N5 N 0.2237(2) 0.56546(12) 0.41894(14) 0.0166(5) Uani 1 1 d . . . . .
C16 C 0.4665(3) 0.55391(15) 0.67629(17) 0.0179(5) Uani 1 1 d . . . . .
C15 C 0.5082(3) 0.54573(16) 0.75111(18) 0.0214(6) Uani 1 1 d . . . . .
H15 H 0.571341 0.513946 0.765416 0.026 Uiso 1 1 calc R U . . .
C14 C 0.4558(3) 0.58479(17) 0.80407(18) 0.0244(6) Uani 1 1 d . . . . .
H14 H 0.480393 0.578992 0.855426 0.029 Uiso 1 1 calc R U . . .
C13 C 0.3669(3) 0.63245(17) 0.78110(19) 0.0234(6) Uani 1 1 d . . . . .
H13 H 0.331791 0.660763 0.816353 0.028 Uiso 1 1 calc R U . . .
C12 C 0.3302(3) 0.63816(14) 0.7061(2) 0.0182(6) Uani 1 1 d . . . . .
C11 C 0.2333(3) 0.68882(15) 0.67816(17) 0.0212(6) Uani 1 1 d . . . . .
H11A H 0.152336 0.665692 0.671681 0.025 Uiso 1 1 calc R U . . .
H11B H 0.227561 0.724688 0.716114 0.025 Uiso 1 1 calc R U . . .
C17 C 0.5259(3) 0.51370(14) 0.61749(17) 0.0192(5) Uani 1 1 d . . . . .
H17A H 0.531981 0.465501 0.632694 0.023 Uiso 1 1 calc R U . . .
H17B H 0.473513 0.516240 0.570014 0.023 Uiso 1 1 calc R U . . .
C26 C 0.6230(3) 0.66353(14) 0.59669(16) 0.0179(5) Uani 1 1 d . . . . .
C25 C 0.7159(3) 0.69023(15) 0.64656(19) 0.0239(6) Uani 1 1 d . . . . .
H25 H 0.795551 0.670199 0.651224 0.029 Uiso 1 1 calc R U . . .
C24 C 0.6904(3) 0.74594(16) 0.68883(19) 0.0271(7) Uani 1 1 d . . . . .
H24 H 0.752658 0.764994 0.722584 0.033 Uiso 1 1 calc R U . . .
C23 C 0.5730(3) 0.77390(16) 0.68159(18) 0.0255(6) Uani 1 1 d . . . . .
H23 H 0.553084 0.811702 0.710961 0.031 Uiso 1 1 calc R U . . .
C22 C 0.4851(3) 0.74546(14) 0.63047(17) 0.0196(6) Uani 1 1 d . . . . .
C21 C 0.3559(3) 0.77413(15) 0.61801(19) 0.0238(6) Uani 1 1 d . . . . .
H21A H 0.338659 0.802110 0.661512 0.029 Uiso 1 1 calc R U . . .
H21B H 0.351592 0.804147 0.573883 0.029 Uiso 1 1 calc R U . . .
C27 C 0.6456(3) 0.59836(15) 0.55530(16) 0.0188(5) Uani 1 1 d . . . . .
H27A H 0.578798 0.591644 0.515272 0.023 Uiso 1 1 calc R U . . .
H27B H 0.724614 0.601735 0.532019 0.023 Uiso 1 1 calc R U . . .
C31 C 0.1428(3) 0.75192(15) 0.56998(18) 0.0223(6) Uani 1 1 d . . . . .
H31 H 0.168146 0.780806 0.528297 0.027 Uiso 1 1 calc R U . . .
C33 C 0.0558(3) 0.69816(18) 0.5352(2) 0.0300(7) Uani 1 1 d . . . . .
H33A H 0.098384 0.671628 0.499198 0.045 Uiso 1 1 calc R U . . .
H33B H -0.016711 0.720169 0.509883 0.045 Uiso 1 1 calc R U . . .
H33C H 0.029729 0.668066 0.574205 0.045 Uiso 1 1 calc R U . . .
C32 C 0.0763(3) 0.79865(17) 0.62163(19) 0.0278(7) Uani 1 1 d . . . . .
H32A H 0.039428 0.771362 0.659396 0.042 Uiso 1 1 calc R U . . .
H32B H 0.011441 0.823835 0.592467 0.042 Uiso 1 1 calc R U . . .
H32C H 0.135627 0.830625 0.646012 0.042 Uiso 1 1 calc R U . . .
C41 C 0.7351(3) 0.48526(15) 0.58661(18) 0.0214(6) Uani 1 1 d . . . . .
H41 H 0.726355 0.447686 0.623031 0.026 Uiso 1 1 calc R U . . .
C42 C 0.8684(3) 0.50930(19) 0.5978(2) 0.0297(7) Uani 1 1 d . . . . .
H42A H 0.884330 0.542057 0.558866 0.045 Uiso 1 1 calc R U . . .
H42B H 0.923870 0.470397 0.595009 0.045 Uiso 1 1 calc R U . . .
H42C H 0.882711 0.530911 0.646635 0.045 Uiso 1 1 calc R U . . .
C43 C 0.7051(3) 0.45486(17) 0.50923(19) 0.0274(6) Uani 1 1 d . . . . .
H43A H 0.618226 0.441156 0.503632 0.041 Uiso 1 1 calc R U . . .
H43B H 0.757511 0.415162 0.503130 0.041 Uiso 1 1 calc R U . . .
H43C H 0.720323 0.488770 0.471358 0.041 Uiso 1 1 calc R U . . .
C1 C 0.3127(3) 0.60951(13) 0.44690(17) 0.0158(5) Uani 1 1 d . . . . .
C61 C 0.4665(3) 0.68144(14) 0.38741(17) 0.0190(5) Uani 1 1 d . . . . .
H61A H 0.531964 0.665634 0.356520 0.023 Uiso 1 1 calc R U . . .
H61B H 0.503676 0.686502 0.439070 0.023 Uiso 1 1 calc R U . . .
C62 C 0.4205(3) 0.74994(14) 0.35918(16) 0.0197(6) Uani 1 1 d . . . . .
C67 C 0.4945(3) 0.78914(16) 0.31635(18) 0.0262(6) Uani 1 1 d . . . . .
H67 H 0.570769 0.771670 0.302535 0.031 Uiso 1 1 calc R U . . .
C66 C 0.4564(5) 0.85413(17) 0.2938(2) 0.0352(9) Uani 1 1 d . . . . .
H66 H 0.507512 0.880676 0.264902 0.042 Uiso 1 1 calc R U . . .
C65 C 0.3464(5) 0.88020(18) 0.3128(2) 0.0396(10) Uani 1 1 d . . . . .
H65 H 0.321257 0.924441 0.297198 0.048 Uiso 1 1 calc R U . . .
C64 C 0.2716(4) 0.8407(2) 0.3554(2) 0.0385(9) Uani 1 1 d . . . . .
H64 H 0.195352 0.858317 0.368938 0.046 Uiso 1 1 calc R U . . .
C63 C 0.3083(3) 0.77563(17) 0.37817(19) 0.0278(7) Uani 1 1 d . . . . .
H63 H 0.256676 0.748941 0.406584 0.033 Uiso 1 1 calc R U . . .
C51 C 0.1443(3) 0.52701(15) 0.46477(18) 0.0208(6) Uani 1 1 d . . . . .
H51A H 0.057790 0.531280 0.443578 0.025 Uiso 1 1 calc R U . . .
H51B H 0.149770 0.546769 0.515378 0.025 Uiso 1 1 calc R U . . .
C52 C 0.1781(3) 0.45249(14) 0.47026(15) 0.0180(5) Uani 1 1 d . . . . .
C53 C 0.2993(3) 0.43055(15) 0.46715(16) 0.0202(5) Uani 1 1 d . . . . .
H53 H 0.362446 0.462683 0.460458 0.024 Uiso 1 1 calc R U . . .
C54 C 0.3288(3) 0.36174(15) 0.47378(19) 0.0248(6) Uani 1 1 d . . . . .
H54 H 0.411562 0.347261 0.470936 0.030 Uiso 1 1 calc R U . . .
C55 C 0.2371(4) 0.31441(16) 0.48455(19) 0.0286(7) Uani 1 1 d . . . . .
H55 H 0.256941 0.267633 0.489614 0.034 Uiso 1 1 calc R U . . .
C56 C 0.1167(4) 0.33613(18) 0.48780(19) 0.0286(7) Uani 1 1 d . . . . .
H56 H 0.053891 0.304029 0.495467 0.034 Uiso 1 1 calc R U . . .
C57 C 0.0867(3) 0.40448(17) 0.47996(18) 0.0235(6) Uani 1 1 d . . . . .
H57 H 0.003384 0.418545 0.481222 0.028 Uiso 1 1 calc R U . . .
C3 C 0.3168(3) 0.60061(14) 0.32075(16) 0.0161(5) Uani 1 1 d . . . . .
C4 C 0.3428(3) 0.60729(15) 0.24664(16) 0.0208(6) Uani 1 1 d . . . . .
H4 H 0.407832 0.635342 0.232443 0.025 Uiso 1 1 calc R U . . .
C5 C 0.2682(3) 0.57061(17) 0.19473(18) 0.0259(6) Uani 1 1 d . . . . .
H5 H 0.281863 0.574024 0.143540 0.031 Uiso 1 1 calc R U . . .
C6 C 0.1736(3) 0.52882(17) 0.21617(19) 0.0266(7) Uani 1 1 d . . . . .
H6 H 0.124892 0.504424 0.179022 0.032 Uiso 1 1 calc R U . . .
C7 C 0.1483(3) 0.52177(16) 0.29014(19) 0.0239(6) Uani 1 1 d . . . . .
H7 H 0.084130 0.493171 0.304479 0.029 Uiso 1 1 calc R U . . .
C2 C 0.2223(3) 0.55893(14) 0.34187(17) 0.0172(5) Uani 1 1 d . . . . .
P11 P 0.8204(10) 0.6165(5) 0.3322(6) 0.0192(12) Uani 0.450(14) 1 d D U P A 1
F11 F 0.7772(11) 0.6369(6) 0.4116(6) 0.042(2) Uani 0.450(14) 1 d D U P A 1
F21 F 0.8614(8) 0.5990(4) 0.2506(4) 0.0428(19) Uani 0.450(14) 1 d D U P A 1
F31 F 0.7847(11) 0.6917(4) 0.3044(5) 0.051(2) Uani 0.450(14) 1 d D U P A 1
F41 F 0.9583(8) 0.6424(5) 0.3540(7) 0.041(2) Uani 0.450(14) 1 d D U P A 1
F51 F 0.8620(15) 0.5423(4) 0.3553(8) 0.050(3) Uani 0.450(14) 1 d D U P A 1
F61 F 0.6859(6) 0.5905(5) 0.3090(8) 0.059(3) Uani 0.450(14) 1 d D U P A 1
P12 P 0.8099(9) 0.6128(5) 0.3372(5) 0.0282(15) Uani 0.550(14) 1 d D U P A 2
F12 F 0.8071(12) 0.6464(7) 0.4154(6) 0.079(4) Uani 0.550(14) 1 d D U P A 2
F22 F 0.8156(11) 0.5749(7) 0.2603(5) 0.091(3) Uani 0.550(14) 1 d D U P A 2
F32 F 0.7373(10) 0.6741(6) 0.2984(7) 0.085(3) Uani 0.550(14) 1 d D U P A 2
F42 F 0.9369(10) 0.6481(5) 0.3260(7) 0.060(2) Uani 0.550(14) 1 d D U P A 2
F52 F 0.8765(12) 0.5486(6) 0.3760(8) 0.071(4) Uani 0.550(14) 1 d D U P A 2
F62 F 0.6810(5) 0.5761(3) 0.3501(5) 0.0425(15) Uani 0.550(14) 1 d D U P A 2

loop_
_atom_site_aniso_label
_atom_site_aniso_U_11
_atom_site_aniso_U_22
_atom_site_aniso_U_33
_atom_site_aniso_U_23
_atom_site_aniso_U_13
_atom_site_aniso_U_12
Cu1 0.02025(16) 0.01605(15) 0.01362(15) -0.00150(13) 0.00028(11) -0.00023(13)
N1 0.0179(11) 0.0159(10) 0.0161(11) 0.0008(9) 0.0030(9) -0.0017(9)
N2 0.0221(11) 0.0163(10) 0.0144(11) 0.0019(8) 0.0025(9) -0.0032(9)
N3 0.0227(12) 0.0164(10) 0.0173(11) 0.0009(9) 0.0022(9) 0.0016(9)
N4 0.0185(11) 0.0174(11) 0.0188(11) 0.0016(9) 0.0033(9) 0.0006(9)
N6 0.0167(12) 0.0157(11) 0.0147(12) -0.0001(8) 0.0011(10) -0.0001(9)
N5 0.0185(11) 0.0144(10) 0.0172(11) -0.0023(9) 0.0030(9) -0.0012(9)
C16 0.0196(13) 0.0148(12) 0.0197(14) 0.0029(10) 0.0043(11) -0.0019(10)
C15 0.0221(14) 0.0223(13) 0.0198(14) 0.0060(11) 0.0023(11) 0.0014(11)
C14 0.0268(15) 0.0310(15) 0.0160(13) 0.0054(12) 0.0046(11) -0.0012(12)
C13 0.0261(15) 0.0270(15) 0.0178(14) 0.0010(11) 0.0055(12) 0.0006(11)
C12 0.0204(15) 0.0172(13) 0.0176(15) 0.0022(9) 0.0053(12) -0.0017(9)
C11 0.0238(14) 0.0231(13) 0.0174(13) 0.0016(11) 0.0050(11) 0.0038(11)
C17 0.0203(13) 0.0175(12) 0.0202(14) 0.0003(10) 0.0035(11) 0.0002(10)
C26 0.0220(13) 0.0149(12) 0.0169(13) 0.0037(10) 0.0014(10) -0.0041(10)
C25 0.0237(14) 0.0209(13) 0.0261(15) 0.0052(11) -0.0048(12) -0.0052(11)
C24 0.0333(17) 0.0208(13) 0.0256(16) 0.0002(12) -0.0078(13) -0.0094(12)
C23 0.0365(17) 0.0184(13) 0.0215(14) -0.0029(11) 0.0014(12) -0.0053(12)
C22 0.0246(14) 0.0158(12) 0.0189(14) 0.0010(10) 0.0039(11) -0.0034(10)
C21 0.0287(15) 0.0149(12) 0.0283(15) -0.0032(11) 0.0045(12) -0.0006(11)
C27 0.0181(12) 0.0197(12) 0.0187(13) 0.0013(10) 0.0025(10) 0.0003(10)
C31 0.0261(14) 0.0206(13) 0.0199(13) -0.0010(11) 0.0005(11) 0.0066(11)
C33 0.0234(15) 0.0295(16) 0.0358(18) -0.0087(14) -0.0047(13) 0.0079(12)
C32 0.0334(17) 0.0254(15) 0.0242(15) -0.0048(12) 0.0006(13) 0.0138(13)
C41 0.0225(14) 0.0198(13) 0.0219(14) -0.0001(11) 0.0019(11) 0.0040(11)
C42 0.0203(14) 0.0345(16) 0.0344(17) -0.0056(14) 0.0022(12) 0.0051(13)
C43 0.0288(16) 0.0275(15) 0.0261(16) -0.0064(12) 0.0034(12) 0.0030(13)
C1 0.0166(12) 0.0133(11) 0.0176(13) 0.0000(10) 0.0017(10) 0.0011(10)
C61 0.0194(13) 0.0172(12) 0.0204(14) 0.0031(10) 0.0018(11) -0.0027(10)
C62 0.0286(15) 0.0147(12) 0.0154(13) -0.0018(10) -0.0003(11) -0.0013(11)
C67 0.0374(17) 0.0206(14) 0.0202(14) 0.0002(11) 0.0001(13) -0.0083(12)
C66 0.061(3) 0.0195(15) 0.0251(17) 0.0030(12) 0.0022(17) -0.0107(15)
C65 0.072(3) 0.0158(14) 0.0287(18) -0.0015(13) -0.0076(18) 0.0079(16)
C64 0.054(2) 0.0319(18) 0.0295(18) -0.0037(15) 0.0016(17) 0.0200(17)
C63 0.0370(18) 0.0261(15) 0.0205(14) 0.0006(12) 0.0042(13) 0.0080(13)
C51 0.0209(14) 0.0182(13) 0.0242(14) -0.0023(11) 0.0074(11) -0.0031(10)
C52 0.0231(14) 0.0186(12) 0.0126(12) -0.0021(9) 0.0043(10) -0.0039(10)
C53 0.0249(14) 0.0188(13) 0.0169(13) -0.0018(10) 0.0022(11) -0.0029(11)
C54 0.0315(17) 0.0249(15) 0.0177(14) 0.0015(11) 0.0007(13) 0.0043(12)
C55 0.048(2) 0.0185(13) 0.0197(14) 0.0041(11) 0.0025(13) -0.0009(13)
C56 0.0417(19) 0.0233(15) 0.0210(14) 0.0012(12) 0.0042(13) -0.0109(13)
C57 0.0257(14) 0.0261(14) 0.0191(14) -0.0019(11) 0.0053(11) -0.0075(12)
C3 0.0188(13) 0.0137(11) 0.0157(13) -0.0010(9) -0.0001(10) 0.0045(10)
C4 0.0263(14) 0.0197(13) 0.0167(14) 0.0020(10) 0.0028(11) 0.0069(11)
C5 0.0325(17) 0.0281(15) 0.0167(14) -0.0036(11) -0.0001(12) 0.0110(13)
C6 0.0275(15) 0.0276(15) 0.0231(15) -0.0094(12) -0.0068(12) 0.0073(12)
C7 0.0201(14) 0.0231(13) 0.0276(15) -0.0075(12) -0.0028(12) 0.0018(11)
C2 0.0169(13) 0.0154(12) 0.0192(14) -0.0023(10) 0.0009(10) 0.0032(10)
P11 0.0212(19) 0.0186(19) 0.017(2) -0.0021(15) -0.0011(15) 0.0034(13)
F11 0.049(5) 0.048(4) 0.032(3) -0.006(3) 0.022(3) -0.017(4)
F21 0.057(4) 0.048(4) 0.025(3) -0.007(2) 0.013(3) 0.005(3)
F31 0.073(6) 0.025(3) 0.051(4) 0.005(3) -0.008(4) 0.019(3)
F41 0.025(3) 0.042(4) 0.057(5) -0.013(4) -0.002(3) -0.003(2)
F51 0.062(6) 0.015(3) 0.072(6) 0.009(3) 0.001(4) 0.002(3)
F61 0.024(3) 0.057(4) 0.095(7) -0.038(5) -0.002(4) -0.002(3)
P12 0.031(2) 0.029(2) 0.025(2) 0.0026(13) 0.0025(14) 0.0076(15)
F12 0.095(7) 0.095(6) 0.054(4) -0.043(4) 0.041(4) -0.074(5)
F22 0.104(6) 0.122(7) 0.050(4) -0.043(4) 0.027(4) -0.017(5)
F32 0.068(6) 0.077(6) 0.114(7) 0.060(5) 0.033(5) 0.036(4)
F42 0.045(4) 0.062(4) 0.075(6) 0.012(4) 0.027(4) -0.012(3)
F52 0.040(4) 0.072(6) 0.099(8) 0.042(5) -0.003(5) 0.018(4)
F62 0.028(2) 0.039(2) 0.060(4) -0.003(3) -0.001(2) -0.0014(17)

loop_
_atom_type_symbol
_atom_type_description
_atom_type_scat_dispersion_real
_atom_type_scat_dispersion_imag
_atom_type_scat_source
C C 0.0033 0.0016 'International Tables Vol C Tables 4.2.6.8 and 6.1.1.4'
H H 0.0000 0.0000 'International Tables Vol C Tables 4.2.6.8 and 6.1.1.4'
Cu Cu 0.3201 1.2651 'International Tables Vol C Tables 4.2.6.8 and 6.1.1.4'
F F 0.0171 0.0103 'International Tables Vol C Tables 4.2.6.8 and 6.1.1.4'
N N 0.0061 0.0033 'International Tables Vol C Tables 4.2.6.8 and 6.1.1.4'
P P 0.1023 0.0942 'International Tables Vol C Tables 4.2.6.8 and 6.1.1.4'

loop_
_geom_angle_atom_site_label_1
_geom_angle_atom_site_label_2
_geom_angle_atom_site_label_3
_geom_angle
C1 Cu1 N1 139.64(10)
C1 Cu1 N2 125.40(11)
N1 Cu1 N2 79.46(10)
C1 Cu1 N3 128.25(11)
N1 Cu1 N3 82.08(9)
N2 Cu1 N3 81.73(10)
C16 N1 C12 118.3(3)
C16 N1 Cu1 124.6(2)
C12 N1 Cu1 112.7(2)
C26 N2 C22 119.1(3)
C26 N2 Cu1 123.54(19)
C22 N2 Cu1 112.2(2)
C11 N3 C21 111.3(2)
C11 N3 C31 109.9(2)
C21 N3 C31 109.4(2)
C11 N3 Cu1 103.70(17)
C21 N3 Cu1 104.32(18)
C31 N3 Cu1 118.00(18)
C17 N4 C27 112.1(2)
C17 N4 C41 112.2(2)
C27 N4 C41 114.0(2)
C1 N6 C3 111.6(2)
C1 N6 C61 124.6(3)
C3 N6 C61 123.6(3)
C1 N5 C2 112.1(3)
C1 N5 C51 123.8(3)
C2 N5 C51 124.0(2)
N1 C16 C15 122.1(3)
N1 C16 C17 118.2(3)
C15 C16 C17 119.6(3)
C14 C15 C16 118.8(3)
C14 C15 H15 120.6
C16 C15 H15 120.6
C15 C14 C13 119.1(3)
C15 C14 H14 120.4
C13 C14 H14 120.4
C12 C13 C14 119.0(3)
C12 C13 H13 120.5
C14 C13 H13 120.5
N1 C12 C13 122.4(3)
N1 C12 C11 116.4(3)
C13 C12 C11 121.2(3)
N3 C11 C12 113.2(3)
N3 C11 H11A 108.9
C12 C11 H11A 108.9
N3 C11 H11B 108.9
C12 C11 H11B 108.9
H11A C11 H11B 107.7
N4 C17 C16 111.2(2)
N4 C17 H17A 109.4
C16 C17 H17A 109.4
N4 C17 H17B 109.4
C16 C17 H17B 109.4
H17A C17 H17B 108.0
N2 C26 C25 121.5(3)
N2 C26 C27 118.6(3)
C25 C26 C27 119.9(3)
C24 C25 C26 119.2(3)
C24 C25 H25 120.4
C26 C25 H25 120.4
C25 C24 C23 119.3(3)
C25 C24 H24 120.3
C23 C24 H24 120.3
C24 C23 C22 118.7(3)
C24 C23 H23 120.7
C22 C23 H23 120.7
N2 C22 C23 122.0(3)
N2 C22 C21 116.1(3)
C23 C22 C21 121.8(3)
N3 C21 C22 113.2(2)
N3 C21 H21A 108.9
C22 C21 H21A 108.9
N3 C21 H21B 108.9
C22 C21 H21B 108.9
H21A C21 H21B 107.8
N4 C27 C26 110.8(2)
N4 C27 H27A 109.5
C26 C27 H27A 109.5
N4 C27 H27B 109.5
C26 C27 H27B 109.5
H27A C27 H27B 108.1
N3 C31 C33 111.7(2)
N3 C31 C32 113.5(3)
C33 C31 C32 111.1(3)
N3 C31 H31 106.7
C33 C31 H31 106.7
C32 C31 H31 106.7
C31 C33 H33A 109.5
C31 C33 H33B 109.5
H33A C33 H33B 109.5
C31 C33 H33C 109.5
H33A C33 H33C 109.5
H33B C33 H33C 109.5
C31 C32 H32A 109.5
C31 C32 H32B 109.5
H32A C32 H32B 109.5
C31 C32 H32C 109.5
H32A C32 H32C 109.5
H32B C32 H32C 109.5
N4 C41 C42 110.5(3)
N4 C41 C43 114.4(3)
C42 C41 C43 111.8(3)
N4 C41 H41 106.5
C42 C41 H41 106.5
C43 C41 H41 106.5
C41 C42 H42A 109.5
C41 C42 H42B 109.5
H42A C42 H42B 109.5
C41 C42 H42C 109.5
H42A C42 H42C 109.5
H42B C42 H42C 109.5
C41 C43 H43A 109.5
C41 C43 H43B 109.5
H43A C43 H43B 109.5
C41 C43 H43C 109.5
H43A C43 H43C 109.5
H43B C43 H43C 109.5
N5 C1 N6 104.4(3)
N5 C1 Cu1 129.0(2)
N6 C1 Cu1 126.6(2)
N6 C61 C62 113.1(2)
N6 C61 H61A 109.0
C62 C61 H61A 109.0
N6 C61 H61B 109.0
C62 C61 H61B 109.0
H61A C61 H61B 107.8
C63 C62 C67 119.6(3)
C63 C62 C61 121.0(3)
C67 C62 C61 119.4(3)
C62 C67 C66 119.9(4)
C62 C67 H67 120.1
C66 C67 H67 120.1
C65 C66 C67 121.0(4)
C65 C66 H66 119.5
C67 C66 H66 119.5
C66 C65 C64 119.1(3)
C66 C65 H65 120.4
C64 C65 H65 120.4
C63 C64 C65 120.5(4)
C63 C64 H64 119.7
C65 C64 H64 119.7
C62 C63 C64 119.9(3)
C62 C63 H63 120.1
C64 C63 H63 120.1
N5 C51 C52 112.9(2)
N5 C51 H51A 109.0
C52 C51 H51A 109.0
N5 C51 H51B 109.0
C52 C51 H51B 109.0
H51A C51 H51B 107.8
C53 C52 C57 118.8(3)
C53 C52 C51 121.6(3)
C57 C52 C51 119.6(3)
C52 C53 C54 120.7(3)
C52 C53 H53 119.7
C54 C53 H53 119.7
C55 C54 C53 120.1(3)
C55 C54 H54 120.0
C53 C54 H54 120.0
C56 C55 C54 119.4(3)
C56 C55 H55 120.3
C54 C55 H55 120.3
C55 C56 C57 120.7(3)
C55 C56 H56 119.7
C57 C56 H56 119.7
C56 C57 C52 120.4(3)
C56 C57 H57 119.8
C52 C57 H57 119.8
C2 C3 C4 122.0(3)
C2 C3 N6 106.2(3)
C4 C3 N6 131.8(3)
C5 C4 C3 116.3(3)
C5 C4 H4 121.8
C3 C4 H4 121.8
C4 C5 C6 121.5(3)
C4 C5 H5 119.3
C6 C5 H5 119.3
C7 C6 C5 122.2(3)
C7 C6 H6 118.9
C5 C6 H6 118.9
C2 C7 C6 116.2(3)
C2 C7 H7 121.9
C6 C7 H7 121.9
C7 C2 C3 121.8(3)
C7 C2 N5 132.5(3)
C3 C2 N5 105.7(2)
F61 P11 F51 90.4(8)
F61 P11 F11 89.1(8)
F51 P11 F11 95.5(9)
F61 P11 F41 178.7(9)
F51 P11 F41 89.3(8)
F11 P11 F41 92.2(7)
F61 P11 F31 91.3(7)
F51 P11 F31 176.1(10)
F11 P11 F31 88.0(7)
F41 P11 F31 88.9(7)
F61 P11 F21 90.5(7)
F51 P11 F21 87.0(8)
F11 P11 F21 177.5(9)
F41 P11 F21 88.2(7)
F31 P11 F21 89.5(7)
F12 P12 F42 90.7(7)
F12 P12 F32 91.7(9)
F42 P12 F32 91.0(7)
F12 P12 F22 176.7(10)
F42 P12 F22 89.9(7)
F32 P12 F22 91.5(8)
F12 P12 F52 89.0(9)
F42 P12 F52 92.1(8)
F32 P12 F52 176.9(9)
F22 P12 F52 87.7(8)
F12 P12 F62 88.8(6)
F42 P12 F62 179.0(9)
F32 P12 F62 89.9(6)
F22 P12 F62 90.6(6)
F52 P12 F62 87.1(7)

loop_
_geom_bond_atom_site_label_1
_geom_bond_atom_site_label_2
_geom_bond_distance
Cu1 C1 1.900(3)
Cu1 N1 2.096(3)
Cu1 N2 2.130(3)
Cu1 N3 2.217(3)
N1 C16 1.348(4)
N1 C12 1.353(4)
N2 C26 1.341(4)
N2 C22 1.350(4)
N3 C11 1.485(4)
N3 C21 1.489(4)
N3 C31 1.509(4)
N4 C17 1.472(4)
N4 C27 1.476(4)
N4 C41 1.482(4)
N6 C1 1.369(4)
N6 C3 1.396(4)
N6 C61 1.456(4)
N5 C1 1.366(4)
N5 C2 1.395(4)
N5 C51 1.456(4)
C16 C15 1.397(4)
C16 C17 1.512(4)
C15 C14 1.386(5)
C15 H15 0.9500
C14 C13 1.387(5)
C14 H14 0.9500
C13 C12 1.385(5)
C13 H13 0.9500
C12 C11 1.508(4)
C11 H11A 0.9900
C11 H11B 0.9900
C17 H17A 0.9900
C17 H17B 0.9900
C26 C25 1.399(4)
C26 C27 1.517(4)
C25 C24 1.378(5)
C25 H25 0.9500
C24 C23 1.387(5)
C24 H24 0.9500
C23 C22 1.391(4)
C23 H23 0.9500
C22 C21 1.514(4)
C21 H21A 0.9900
C21 H21B 0.9900
C27 H27A 0.9900
C27 H27B 0.9900
C31 C33 1.522(5)
C31 C32 1.534(4)
C31 H31 1.0000
C33 H33A 0.9800
C33 H33B 0.9800
C33 H33C 0.9800
C32 H32A 0.9800
C32 H32B 0.9800
C32 H32C 0.9800
C41 C42 1.523(5)
C41 C43 1.530(4)
C41 H41 1.0000
C42 H42A 0.9800
C42 H42B 0.9800
C42 H42C 0.9800
C43 H43A 0.9800
C43 H43B 0.9800
C43 H43C 0.9800
C61 C62 1.514(4)
C61 H61A 0.9900
C61 H61B 0.9900
C62 C63 1.390(5)
C62 C67 1.395(4)
C67 C66 1.397(5)
C67 H67 0.9500
C66 C65 1.371(7)
C66 H66 0.9500
C65 C64 1.402(7)
C65 H65 0.9500
C64 C63 1.395(5)
C64 H64 0.9500
C63 H63 0.9500
C51 C52 1.516(4)
C51 H51A 0.9900
C51 H51B 0.9900
C52 C53 1.392(4)
C52 C57 1.395(4)
C53 C54 1.397(4)
C53 H53 0.9500
C54 C55 1.391(5)
C54 H54 0.9500
C55 C56 1.384(6)
C55 H55 0.9500
C56 C57 1.391(5)
C56 H56 0.9500
C57 H57 0.9500
C3 C2 1.394(4)
C3 C4 1.396(4)
C4 C5 1.390(5)
C4 H4 0.9500
C5 C6 1.398(5)
C5 H5 0.9500
C6 C7 1.392(5)
C6 H6 0.9500
C7 C2 1.390(4)
C7 H7 0.9500
P11 F61 1.575(11)
P11 F51 1.578(11)
P11 F11 1.595(11)
P11 F41 1.602(11)
P11 F31 1.603(11)
P11 F21 1.611(11)
P12 F12 1.560(11)
P12 F42 1.575(11)
P12 F32 1.576(11)
P12 F22 1.583(10)
P12 F52 1.592(11)
P12 F62 1.612(10)

loop_
_geom_torsion_atom_site_label_1
_geom_torsion_atom_site_label_2
_geom_torsion_atom_site_label_3
_geom_torsion_atom_site_label_4
_geom_torsion
C12 N1 C16 C15 3.2(4)
Cu1 N1 C16 C15 157.9(2)
C12 N1 C16 C17 -174.8(3)
Cu1 N1 C16 C17 -20.2(4)
N1 C16 C15 C14 -0.4(5)
C17 C16 C15 C14 177.7(3)
C16 C15 C14 C13 -2.3(5)
C15 C14 C13 C12 2.1(5)
C16 N1 C12 C13 -3.5(5)
Cu1 N1 C12 C13 -161.1(3)
C16 N1 C12 C11 177.7(3)
Cu1 N1 C12 C11 20.2(3)
C14 C13 C12 N1 0.9(5)
C14 C13 C12 C11 179.6(3)
C21 N3 C11 C12 -77.3(3)
C31 N3 C11 C12 161.3(3)
Cu1 N3 C11 C12 34.3(3)
N1 C12 C11 N3 -39.1(4)
C13 C12 C11 N3 142.1(3)
C27 N4 C17 C16 -83.2(3)
C41 N4 C17 C16 147.0(2)
N1 C16 C17 N4 104.9(3)
C15 C16 C17 N4 -73.2(3)
C22 N2 C26 C25 -4.0(4)
Cu1 N2 C26 C25 -156.6(2)
C22 N2 C26 C27 172.2(3)
Cu1 N2 C26 C27 19.6(4)
N2 C26 C25 C24 2.1(5)
C27 C26 C25 C24 -174.1(3)
C26 C25 C24 C23 0.6(5)
C25 C24 C23 C22 -1.3(5)
C26 N2 C22 C23 3.3(4)
Cu1 N2 C22 C23 158.8(2)
C26 N2 C22 C21 -178.7(3)
Cu1 N2 C22 C21 -23.2(3)
C24 C23 C22 N2 -0.6(5)
C24 C23 C22 C21 -178.5(3)
C11 N3 C21 C22 77.2(3)
C31 N3 C21 C22 -161.2(3)
Cu1 N3 C21 C22 -34.1(3)
N2 C22 C21 N3 40.9(4)
C23 C22 C21 N3 -141.1(3)
C17 N4 C27 C26 83.9(3)
C41 N4 C27 C26 -147.3(3)
N2 C26 C27 N4 -105.5(3)
C25 C26 C27 N4 70.8(3)
C11 N3 C31 C33 -75.4(3)
C21 N3 C31 C33 162.1(3)
Cu1 N3 C31 C33 43.2(3)
C11 N3 C31 C32 51.1(3)
C21 N3 C31 C32 -71.3(3)
Cu1 N3 C31 C32 169.7(2)
C17 N4 C41 C42 -163.4(3)
C27 N4 C41 C42 67.8(3)
C17 N4 C41 C43 69.4(3)
C27 N4 C41 C43 -59.4(3)
C2 N5 C1 N6 -0.9(3)
C51 N5 C1 N6 175.9(3)
C2 N5 C1 Cu1 177.3(2)
C51 N5 C1 Cu1 -6.0(4)
C3 N6 C1 N5 0.7(3)
C61 N6 C1 N5 175.8(3)
C3 N6 C1 Cu1 -177.6(2)
C61 N6 C1 Cu1 -2.5(4)
C1 N6 C61 C62 -101.8(3)
C3 N6 C61 C62 72.7(4)
N6 C61 C62 C63 41.1(4)
N6 C61 C62 C67 -141.9(3)
C63 C62 C67 C66 0.9(5)
C61 C62 C67 C66 -176.1(3)
C62 C67 C66 C65 -0.4(6)
C67 C66 C65 C64 0.0(6)
C66 C65 C64 C63 -0.2(6)
C67 C62 C63 C64 -1.1(5)
C61 C62 C63 C64 175.9(3)
C65 C64 C63 C62 0.7(6)
C1 N5 C51 C52 -106.3(3)
C2 N5 C51 C52 70.1(4)
N5 C51 C52 C53 31.0(4)
N5 C51 C52 C57 -150.1(3)
C57 C52 C53 C54 -0.1(4)
C51 C52 C53 C54 178.7(3)
C52 C53 C54 C55 -0.8(5)
C53 C54 C55 C56 0.7(5)
C54 C55 C56 C57 0.4(5)
C55 C56 C57 C52 -1.4(5)
C53 C52 C57 C56 1.2(5)
C51 C52 C57 C56 -177.7(3)
C1 N6 C3 C2 -0.2(3)
C61 N6 C3 C2 -175.4(3)
C1 N6 C3 C4 179.1(3)
C61 N6 C3 C4 3.9(5)
C2 C3 C4 C5 0.7(4)
N6 C3 C4 C5 -178.5(3)
C3 C4 C5 C6 -0.8(4)
C4 C5 C6 C7 0.3(5)
C5 C6 C7 C2 0.3(5)
C6 C7 C2 C3 -0.3(4)
C6 C7 C2 N5 179.0(3)
C4 C3 C2 C7 -0.2(4)
N6 C3 C2 C7 179.2(3)
C4 C3 C2 N5 -179.7(3)
N6 C3 C2 N5 -0.3(3)
C1 N5 C2 C7 -178.7(3)
C51 N5 C2 C7 4.6(5)
C1 N5 C2 C3 0.7(3)
C51 N5 C2 C3 -176.0(3)
